data_4081288
loop_
_publ_author_name
'Dudkina, Yulia B.'
'Mikhaylov, Dmitry Y.'
'Gryaznova, Tatyana V.'
'Tufatullin, Artem I.'
'Kataeva, Olga N.'
'Vicic, David A.'
'Budnikova, Yulia H.'

_publ_section_title
;
 Electrochemical Ortho Functionalization of 2-Phenylpyridine with
 Perfluorocarboxylic Acids Catalyzed by Palladium in Higher Oxidation
 States
;
_journal_issue 17
_journal_name_full Organometallics
_journal_page_first 4785
_journal_paper_doi 10.1021/om400492g
_journal_volume 32
_journal_year 2013
_chemical_formula_moiety 'C24 H17 F3 N2 O2 Pd'
_chemical_formula_sum 'C24 H17 F3 N2 O2 Pd'
_chemical_formula_weight 528.80
_chemical_name_systematic
; 
 ? 
;
_space_group_IT_number 2
_symmetry_cell_setting triclinic
_symmetry_space_group_name_Hall '-P 1'
_symmetry_space_group_name_H-M 'P -1'
_atom_sites_solution_hydrogens geom
_atom_sites_solution_primary direct
_atom_sites_solution_secondary difmap
_audit_creation_method SHELXL-97
_cell_angle_alpha 113.3710(10)
_cell_angle_beta 99.269(2)
_cell_angle_gamma 104.559(2)
_cell_formula_units_Z 4
_cell_length_a 10.0780(10)
_cell_length_b 14.934(2)
_cell_length_c 16.293(2)
_cell_measurement_reflns_used 9929
_cell_measurement_temperature 150(2)
_cell_measurement_theta_max 28.50
_cell_measurement_theta_min 2.18
_cell_volume 2082.7(4)
_computing_cell_refinement 'APEX2  v2, 1-4  (Bruker AXS, 2005-2007)'
_computing_data_collection 'APEX2  v2, 1-4  (Bruker AXS, 2005-2007)'
_computing_data_reduction 'SAINT NT v6.0 (Bruker AXS, 2003)'
_computing_molecular_graphics 'ORTEP-3 for Windows (Farrugia, 1997)'
_computing_publication_material 'WinGX (Farrugia 1999), enCIFer (Allen et al. 2004)'
_computing_structure_refinement 'SHELXL-97 (Sheldrick, 1997), WinGX (Farrugia 1999), PLATON (Spek 2005)'
_computing_structure_solution 'SIR2004 (Burla et al., 2005)'
_diffrn_ambient_temperature 150(2)
_diffrn_measured_fraction_theta_full 0.965
_diffrn_measured_fraction_theta_max 0.965
_diffrn_measurement_device_type 'Bruker APEX-II CCD'
_diffrn_measurement_method '\f and \w scans'
_diffrn_radiation_monochromator graphite
_diffrn_radiation_source 'fine-focus sealed tube'
_diffrn_radiation_type MoK\a
_diffrn_radiation_wavelength 0.71073
_diffrn_reflns_av_R_equivalents 0.0346
_diffrn_reflns_av_sigmaI/netI 0.0412
_diffrn_reflns_limit_h_max 13
_diffrn_reflns_limit_h_min -13
_diffrn_reflns_limit_k_max 20
_diffrn_reflns_limit_k_min -20
_diffrn_reflns_limit_l_max 21
_diffrn_reflns_limit_l_min -21
_diffrn_reflns_number 23826
_diffrn_reflns_theta_full 28.55
_diffrn_reflns_theta_max 28.55
_diffrn_reflns_theta_min 2.18
_exptl_absorpt_coefficient_mu 0.942
_exptl_absorpt_correction_T_max 0.8267
_exptl_absorpt_correction_T_min 0.7401
_exptl_absorpt_correction_type multi-scan
_exptl_absorpt_process_details 'SADABS version 2.10 (Sheldrick,Bruker AXS Inc.,2002)'
_exptl_crystal_colour colourless
_exptl_crystal_density_diffrn 1.686
_exptl_crystal_density_method 'not measured'
_exptl_crystal_description plate
_exptl_crystal_F_000 1056
_exptl_crystal_size_max 0.34
_exptl_crystal_size_mid 0.31
_exptl_crystal_size_min 0.21
_refine_diff_density_max 0.763
_refine_diff_density_min -0.595
_refine_diff_density_rms 0.080
_refine_ls_extinction_method none
_refine_ls_goodness_of_fit_ref 1.026
_refine_ls_hydrogen_treatment constr
_refine_ls_matrix_type full
_refine_ls_number_parameters 654
_refine_ls_number_reflns 10239
_refine_ls_number_restraints 126
_refine_ls_restrained_S_all 1.051
_refine_ls_R_factor_all 0.0426
_refine_ls_R_factor_gt 0.0294
_refine_ls_shift/su_max 0.002
_refine_ls_shift/su_mean 0.000
_refine_ls_structure_factor_coef Fsqd
_refine_ls_weighting_details 'calc w=1/[\s^2^(Fo^2^)+(0.0342P)^2^+0.5536P] where P=(Fo^2^+2Fc^2^)/3'
_refine_ls_weighting_scheme calc
_refine_ls_wR_factor_gt 0.0686
_refine_ls_wR_factor_ref 0.0737
_reflns_number_gt 8221
_reflns_number_total 10239
_reflns_threshold_expression >2sigma(I)
_cod_data_source_file om400492g_si_001.cif
_cod_data_source_block mich6
_cod_depositor_comments
;
The following automatic conversions were performed:

'_symmetry_cell_setting' value 'Triclinic' changed to 'triclinic'
according to /home/saulius/struct/CIF-dictionaries/cif_core.dic
dictionary named 'cif_core.dic' version 2.4.2 from 2011-04-26.

Automatic conversion script
Id: cif_fix_values 1891 2012-01-12 08:04:46Z andrius 
;
_cod_original_sg_symbol_Hall -P1
_cod_original_sg_symbol_H-M 'P-1   '
_cod_database_code 4081288

loop_
_symmetry_equiv_pos_as_xyz
'x, y, z'
'-x, -y, -z'

loop_
_atom_site_label
_atom_site_type_symbol
_atom_site_fract_x
_atom_site_fract_y
_atom_site_fract_z
_atom_site_U_iso_or_equiv
_atom_site_adp_type
_atom_site_occupancy
_atom_site_symmetry_multiplicity
_atom_site_calc_flag
_atom_site_refinement_flags
_atom_site_disorder_assembly
_atom_site_disorder_group
Pd1A Pd 0.887993(19) 0.814336(13) 0.311819(12) 0.01788(5) Uani 1 1 d . B .
O2A O 1.04766(18) 0.80471(13) 0.23854(12) 0.0243(4) Uani 1 1 d . . .
C3A C 1.0909(3) 0.8744(2) 0.21350(17) 0.0250(5) Uani 1 1 d . A .
O4A O 1.0435(2) 0.94185(15) 0.21308(14) 0.0377(5) Uani 1 1 d . . .
C5A C 1.2245(3) 0.8702(3) 0.1806(2) 0.0467(8) Uani 1 1 d DU . .
F6A F 1.1840(5) 0.7675(5) 0.1002(3) 0.0714(13) Uani 0.572(5) 1 d PU A 1
F7A F 1.2786(7) 0.9365(5) 0.1540(5) 0.0755(16) Uani 0.572(5) 1 d PU A 1
F8A F 1.3172(17) 0.8456(10) 0.2273(9) 0.051(2) Uani 0.572(5) 1 d PU A 1
F6D F 1.2010(8) 0.8270(7) 0.0942(4) 0.0714(13) Uani 0.428(5) 1 d PDU A 2
F7D F 1.3090(9) 0.9762(6) 0.2094(6) 0.0755(16) Uani 0.428(5) 1 d PDU A 2
F8D F 1.327(2) 0.8716(15) 0.2445(13) 0.051(2) Uani 0.428(5) 1 d PDU A 2
N9A N 0.7260(2) 0.77065(15) 0.19475(13) 0.0185(4) Uani 1 1 d D . .
C10A C 0.6991(3) 0.84688(19) 0.17790(16) 0.0215(5) Uani 1 1 d D . .
H10A H 0.7686 0.9151 0.2108 0.026 Uiso 1 1 calc R . .
C11A C 0.5749(3) 0.8297(2) 0.11489(17) 0.0250(5) Uani 1 1 d D . .
H11A H 0.5581 0.8855 0.1059 0.030 Uiso 1 1 calc R . .
C12A C 0.4751(3) 0.7300(2) 0.06500(17) 0.0255(5) Uani 1 1 d D . .
H12A H 0.3879 0.7163 0.0220 0.031 Uiso 1 1 calc R . .
C13A C 0.5045(3) 0.65061(19) 0.07888(16) 0.0228(5) Uani 1 1 d D . .
H13A H 0.4386 0.5813 0.0437 0.027 Uiso 1 1 calc R . .
C14A C 0.6302(3) 0.67206(18) 0.14416(16) 0.0191(5) Uani 1 1 d D . .
C15A C 0.6635(3) 0.58744(18) 0.15999(16) 0.0197(5) Uani 1 1 d D . .
C16A C 0.5586(3) 0.51649(19) 0.17160(18) 0.0262(5) Uani 1 1 d D . .
H16A H 0.4674 0.5234 0.1712 0.031 Uiso 1 1 calc R . .
C17A C 0.5874(3) 0.4354(2) 0.18385(19) 0.0313(6) Uani 1 1 d D . .
H17A H 0.5162 0.3879 0.1929 0.038 Uiso 1 1 calc R . .
C18A C 0.7184(3) 0.42384(19) 0.18288(18) 0.0294(6) Uani 1 1 d D . .
H18A H 0.7375 0.3684 0.1913 0.035 Uiso 1 1 calc R . .
C19A C 0.8227(3) 0.49334(19) 0.16957(17) 0.0260(5) Uani 1 1 d D . .
H19A H 0.9124 0.4844 0.1677 0.031 Uiso 1 1 calc R . .
C20A C 0.7965(3) 0.57544(19) 0.15908(16) 0.0224(5) Uani 1 1 d D . .
H20A H 0.8688 0.6236 0.1513 0.027 Uiso 1 1 calc R . .
N21A N 1.0304(2) 0.85752(18) 0.43430(14) 0.0285(5) Uani 1 1 d D . .
C22A C 1.1479(6) 0.8379(4) 0.4412(4) 0.0236(8) Uani 0.493(3) 1 d PD B 1
H22A H 1.1773 0.8101 0.3867 0.028 Uiso 0.493(3) 1 calc PR B 1
C23A C 1.2319(5) 0.8565(4) 0.5258(4) 0.0267(8) Uani 0.493(3) 1 d PD B 1
H23A H 1.3223 0.8474 0.5300 0.032 Uiso 0.493(3) 1 calc PR B 1
C24A C 1.1861(7) 0.8881(5) 0.6042(4) 0.0263(9) Uani 0.493(3) 1 d PD B 1
H24A H 1.2403 0.8966 0.6619 0.032 Uiso 0.493(3) 1 calc PR B 1
C25A C 1.0685(3) 0.9054(2) 0.59690(18) 0.0350(7) Uani 0.493(3) 1 d PD B 1
H25A H 1.0411 0.9372 0.6515 0.042 Uiso 0.493(3) 1 calc PR B 1
C26A C 0.9798(3) 0.87847(18) 0.50986(17) 0.0241(5) Uani 1 1 d D B .
C22D C 1.1865(6) 0.8894(4) 0.4477(4) 0.0236(8) Uani 0.507(3) 1 d P B 2
H22B H 1.2216 0.8862 0.3963 0.028 Uiso 0.507(3) 1 calc PR B 2
C23D C 1.2818(5) 0.9237(4) 0.5334(4) 0.0267(8) Uani 0.507(3) 1 d P B 2
H23B H 1.3817 0.9403 0.5406 0.032 Uiso 0.507(3) 1 calc PR B 2
C24D C 1.2293(7) 0.9337(5) 0.6093(4) 0.0263(9) Uani 0.507(3) 1 d P B 2
H24B H 1.2940 0.9582 0.6692 0.032 Uiso 0.507(3) 1 calc PR B 2
C25D C 1.0685(3) 0.9054(2) 0.59690(18) 0.0350(7) Uani 0.507(3) 1 d P B 2
H25B H 1.0305 0.9063 0.6468 0.042 Uiso 0.507(3) 1 calc PR B 2
C27A C 0.8365(15) 0.8553(9) 0.4859(8) 0.0172(16) Uani 0.509(3) 1 d PD B 1
C28A C 0.7621(6) 0.8687(4) 0.5534(4) 0.0246(9) Uani 0.509(3) 1 d PD B 1
H28A H 0.8121 0.8928 0.6170 0.030 Uiso 0.509(3) 1 calc PR B 1
C29A C 0.6154(5) 0.8467(4) 0.5265(3) 0.0278(8) Uani 0.509(3) 1 d PD B 1
H29A H 0.5639 0.8549 0.5714 0.033 Uiso 0.509(3) 1 calc PR B 1
C30A C 0.5447(5) 0.8128(4) 0.4340(4) 0.0279(8) Uani 0.509(3) 1 d PD B 1
H30A H 0.4444 0.7988 0.4159 0.033 Uiso 0.509(3) 1 calc PR B 1
C31A C 0.6177(7) 0.7987(5) 0.3666(5) 0.0236(10) Uani 0.491(3) 1 d PD B 1
H31A H 0.5652 0.7653 0.3022 0.028 Uiso 0.491(3) 1 calc PR B 1
C32A C 0.7599(3) 0.8318(2) 0.39187(18) 0.0308(6) Uani 1 1 d D . .
C27D C 0.8243(16) 0.8800(9) 0.4889(9) 0.0172(16) Uani 0.491(3) 1 d P B 2
C28D C 0.7529(7) 0.9133(5) 0.5547(4) 0.0246(9) Uani 0.491(3) 1 d P B 2
H28B H 0.7991 0.9363 0.6187 0.030 Uiso 0.491(3) 1 calc PR B 2
C29D C 0.6156(6) 0.9137(4) 0.5288(4) 0.0278(8) Uani 0.491(3) 1 d P B 2
H29B H 0.5692 0.9390 0.5749 0.033 Uiso 0.491(3) 1 calc PR B 2
C30D C 0.5466(6) 0.8770(4) 0.4354(4) 0.0279(8) Uani 0.491(3) 1 d P B 2
H30B H 0.4522 0.8771 0.4174 0.033 Uiso 0.491(3) 1 calc PR B 2
C31D C 0.6136(7) 0.8398(5) 0.3672(5) 0.0236(10) Uani 0.509(3) 1 d P B 2
H31B H 0.5663 0.8189 0.3038 0.028 Uiso 0.509(3) 1 calc PR B 2
Pd1B Pd 0.931225(19) 0.715260(14) 0.710021(13) 0.02037(5) Uani 1 1 d . C .
O2B O 1.14707(18) 0.75300(13) 0.78785(12) 0.0257(4) Uani 1 1 d . . .
C3B C 1.2316(3) 0.84501(19) 0.81755(17) 0.0238(5) Uani 1 1 d . . .
O4B O 1.2076(2) 0.92054(14) 0.81497(14) 0.0357(5) Uani 1 1 d . . .
C5B C 1.3881(3) 0.8592(2) 0.8608(2) 0.0352(7) Uani 1 1 d . . .
F6B F 1.43469(19) 0.79464(15) 0.79883(15) 0.0622(6) Uani 1 1 d . . .
F7B F 1.47921(18) 0.95508(13) 0.89227(15) 0.0546(5) Uani 1 1 d . . .
F8B F 1.4007(2) 0.83644(15) 0.93265(14) 0.0603(6) Uani 1 1 d . . .
N9B N 0.8744(2) 0.77721(17) 0.83037(14) 0.0245(5) Uani 1 1 d . . .
C10B C 0.8754(3) 0.8754(2) 0.8548(2) 0.0317(6) Uani 1 1 d . . .
H10B H 0.9024 0.9069 0.8167 0.038 Uiso 1 1 calc R . .
C11B C 0.8395(3) 0.9309(2) 0.9317(2) 0.0377(7) Uani 1 1 d . . .
H11B H 0.8393 0.9990 0.9457 0.045 Uiso 1 1 calc R . .
C12B C 0.8032(4) 0.8871(3) 0.9891(2) 0.0433(8) Uani 1 1 d . . .
H12B H 0.7800 0.9248 1.0438 0.052 Uiso 1 1 calc R . .
C13B C 0.8017(3) 0.7874(2) 0.9647(2) 0.0358(7) Uani 1 1 d . . .
H13B H 0.7763 0.7557 1.0029 0.043 Uiso 1 1 calc R . .
C14B C 0.8367(3) 0.7324(2) 0.88515(17) 0.0248(5) Uani 1 1 d . . .
C15B C 0.8286(3) 0.6229(2) 0.85893(17) 0.0248(5) Uani 1 1 d . . .
C16B C 0.8663(3) 0.5948(2) 0.92952(18) 0.0284(6) Uani 1 1 d . . .
H16B H 0.9052 0.6468 0.9929 0.034 Uiso 1 1 calc R . .
C17B C 0.8474(3) 0.4922(2) 0.9079(2) 0.0342(6) Uani 1 1 d . . .
H17B H 0.8717 0.4743 0.9567 0.041 Uiso 1 1 calc R . .
C18B C 0.7937(3) 0.4154(2) 0.8164(2) 0.0384(7) Uani 1 1 d . . .
H18B H 0.7824 0.3452 0.8018 0.046 Uiso 1 1 calc R . .
C19B C 0.7568(3) 0.4424(2) 0.7464(2) 0.0421(8) Uani 1 1 d . . .
H19B H 0.7197 0.3901 0.6831 0.051 Uiso 1 1 calc R . .
C20B C 0.7729(3) 0.5444(2) 0.76702(19) 0.0351(7) Uani 1 1 d . . .
H20B H 0.7455 0.5611 0.7179 0.042 Uiso 1 1 calc R . .
N21B N 0.9709(2) 0.65915(16) 0.58561(15) 0.0262(5) Uani 1 1 d D . .
C22B C 1.0848(6) 0.6308(4) 0.5786(4) 0.0240(8) Uani 0.505(3) 1 d PD C 1
H22C H 1.1524 0.6411 0.6324 0.029 Uiso 0.505(3) 1 calc PR C 1
C23B C 1.1023(6) 0.5860(4) 0.4909(3) 0.0269(8) Uani 0.505(3) 1 d PD C 1
H23C H 1.1849 0.5677 0.4834 0.032 Uiso 0.505(3) 1 calc PR C 1
C24B C 0.9980(6) 0.5680(5) 0.4142(4) 0.0318(10) Uani 0.505(3) 1 d PD C 1
H24C H 1.0115 0.5397 0.3540 0.038 Uiso 0.505(3) 1 calc PR C 1
C25B C 0.8796(18) 0.5893(11) 0.4229(10) 0.024(2) Uani 0.505(3) 1 d PD C 1
H25C H 0.8075 0.5744 0.3691 0.029 Uiso 0.505(3) 1 calc PR C 1
C26B C 0.8620(3) 0.63305(18) 0.50982(17) 0.0226(5) Uani 1 1 d D C .
C22C C 1.1066(6) 0.6730(4) 0.5699(4) 0.0240(8) Uani 0.495(3) 1 d P C 2
H22D H 1.1876 0.6999 0.6227 0.029 Uiso 0.495(3) 1 calc PR C 2
C23C C 1.1316(6) 0.6505(4) 0.4837(4) 0.0269(8) Uani 0.495(3) 1 d P C 2
H23D H 1.2254 0.6567 0.4779 0.032 Uiso 0.495(3) 1 calc PR C 2
C24C C 1.0172(7) 0.6189(5) 0.4062(4) 0.0318(10) Uani 0.495(3) 1 d P C 2
H24D H 1.0301 0.6017 0.3460 0.038 Uiso 0.495(3) 1 calc PR C 2
C25C C 0.8798(19) 0.6132(11) 0.4201(11) 0.024(2) Uani 0.495(3) 1 d P C 2
H25D H 0.8003 0.5962 0.3696 0.029 Uiso 0.495(3) 1 calc PR C 2
C27B C 0.7256(11) 0.6252(5) 0.5275(7) 0.0173(17) Uani 0.516(3) 1 d PDU C 1
C28B C 0.5935(6) 0.5841(5) 0.4590(4) 0.0256(11) Uani 0.516(3) 1 d PD C 1
H28C H 0.5890 0.5591 0.3948 0.031 Uiso 0.516(3) 1 calc PR C 1
C29B C 0.4694(5) 0.5803(4) 0.4861(3) 0.0292(8) Uani 0.516(3) 1 d PD C 1
H29C H 0.3787 0.5505 0.4403 0.035 Uiso 0.516(3) 1 calc PR C 1
C30B C 0.4782(5) 0.6199(4) 0.5798(3) 0.0278(8) Uani 0.516(3) 1 d PD C 1
H30C H 0.3931 0.6179 0.5982 0.033 Uiso 0.516(3) 1 calc PR C 1
C31B C 0.6107(6) 0.6629(4) 0.6480(4) 0.0251(9) Uani 0.516(3) 1 d PD C 1
H31C H 0.6117 0.6816 0.7111 0.030 Uiso 0.516(3) 1 calc PR C 1
C32B C 0.7395(3) 0.6795(3) 0.62829(19) 0.0381(7) Uani 1 1 d DU . .
C27C C 0.7359(12) 0.6595(6) 0.5381(8) 0.0187(18) Uani 0.484(3) 1 d P C 2
C28C C 0.6151(6) 0.6432(5) 0.4739(4) 0.0249(12) Uani 0.484(3) 1 d P C 2
H28D H 0.6108 0.6180 0.4097 0.030 Uiso 0.484(3) 1 calc PR C 2
C29C C 0.4987(6) 0.6636(4) 0.5026(4) 0.0292(8) Uani 0.484(3) 1 d P C 2
H29D H 0.4148 0.6519 0.4578 0.035 Uiso 0.484(3) 1 calc PR C 2
C30C C 0.5042(6) 0.7006(4) 0.5956(4) 0.0278(8) Uani 0.484(3) 1 d P C 2
H30D H 0.4244 0.7149 0.6146 0.033 Uiso 0.484(3) 1 calc PR C 2
C31C C 0.6255(7) 0.7172(5) 0.6619(4) 0.0251(9) Uani 0.484(3) 1 d P C 2
H31D H 0.6354 0.7515 0.7269 0.030 Uiso 0.484(3) 1 calc PR C 2

loop_
_atom_site_aniso_label
_atom_site_aniso_U_11
_atom_site_aniso_U_22
_atom_site_aniso_U_33
_atom_site_aniso_U_23
_atom_site_aniso_U_13
_atom_site_aniso_U_12
Pd1A 0.02046(10) 0.01700(9) 0.01882(10) 0.01004(7) 0.00643(7) 0.00720(7)
O2A 0.0246(9) 0.0269(9) 0.0281(9) 0.0153(8) 0.0123(8) 0.0125(8)
C3A 0.0237(13) 0.0286(14) 0.0241(13) 0.0134(11) 0.0071(10) 0.0086(11)
O4A 0.0428(12) 0.0387(12) 0.0509(13) 0.0305(10) 0.0208(10) 0.0239(10)
C5A 0.0420(19) 0.071(2) 0.062(2) 0.052(2) 0.0309(17) 0.0307(18)
F6A 0.0628(19) 0.094(4) 0.0524(16) 0.017(2) 0.0404(14) 0.032(3)
F7A 0.062(3) 0.109(4) 0.127(4) 0.100(4) 0.063(4) 0.043(3)
F8A 0.038(2) 0.064(6) 0.077(4) 0.043(4) 0.027(2) 0.031(4)
F6D 0.0628(19) 0.094(4) 0.0524(16) 0.017(2) 0.0404(14) 0.032(3)
F7D 0.062(3) 0.109(4) 0.127(4) 0.100(4) 0.063(4) 0.043(3)
F8D 0.038(2) 0.064(6) 0.077(4) 0.043(4) 0.027(2) 0.031(4)
N9A 0.0204(10) 0.0192(10) 0.0178(10) 0.0094(8) 0.0078(8) 0.0070(8)
C10A 0.0256(13) 0.0195(12) 0.0219(12) 0.0107(10) 0.0102(10) 0.0079(10)
C11A 0.0297(14) 0.0286(14) 0.0261(13) 0.0160(11) 0.0126(11) 0.0163(12)
C12A 0.0241(13) 0.0320(14) 0.0235(13) 0.0129(11) 0.0073(10) 0.0143(11)
C13A 0.0220(13) 0.0213(12) 0.0213(12) 0.0076(10) 0.0050(10) 0.0058(10)
C14A 0.0222(12) 0.0182(12) 0.0190(11) 0.0095(9) 0.0099(9) 0.0064(10)
C15A 0.0229(12) 0.0172(12) 0.0173(11) 0.0074(9) 0.0048(9) 0.0058(10)
C16A 0.0236(13) 0.0246(13) 0.0310(14) 0.0153(11) 0.0082(11) 0.0049(11)
C17A 0.0324(15) 0.0252(14) 0.0349(15) 0.0194(12) 0.0055(12) 0.0009(12)
C18A 0.0370(16) 0.0165(12) 0.0293(14) 0.0111(11) -0.0006(12) 0.0067(11)
C19A 0.0294(14) 0.0220(13) 0.0247(13) 0.0089(11) 0.0048(11) 0.0109(11)
C20A 0.0248(13) 0.0198(12) 0.0201(12) 0.0078(10) 0.0069(10) 0.0060(10)
N21A 0.0351(13) 0.0364(13) 0.0231(11) 0.0146(10) 0.0095(10) 0.0243(11)
C22A 0.023(2) 0.023(3) 0.0308(18) 0.016(2) 0.0075(17) 0.011(2)
C23A 0.0171(19) 0.026(2) 0.034(2) 0.0121(19) 0.0044(16) 0.0079(16)
C24A 0.032(3) 0.023(3) 0.0238(17) 0.012(2) 0.003(2) 0.010(2)
C25A 0.0565(19) 0.0299(15) 0.0220(13) 0.0109(12) 0.0090(13) 0.0239(14)
C26A 0.0368(15) 0.0129(11) 0.0234(13) 0.0094(10) 0.0079(11) 0.0083(11)
C22D 0.023(2) 0.023(3) 0.0308(18) 0.016(2) 0.0075(17) 0.011(2)
C23D 0.0171(19) 0.026(2) 0.034(2) 0.0121(19) 0.0044(16) 0.0079(16)
C24D 0.032(3) 0.023(3) 0.0238(17) 0.012(2) 0.003(2) 0.010(2)
C25D 0.0565(19) 0.0299(15) 0.0220(13) 0.0109(12) 0.0090(13) 0.0239(14)
C27A 0.020(2) 0.008(5) 0.0211(15) 0.005(3) 0.0074(14) 0.003(3)
C28A 0.0265(18) 0.023(3) 0.0238(17) 0.010(2) 0.0086(14) 0.008(2)
C29A 0.030(2) 0.031(2) 0.0305(19) 0.0146(18) 0.0192(16) 0.0158(19)
C30A 0.0212(18) 0.030(2) 0.037(2) 0.016(2) 0.0132(16) 0.0111(18)
C31A 0.0223(16) 0.020(3) 0.0251(16) 0.010(3) 0.0063(13) 0.004(2)
C32A 0.0222(13) 0.0371(16) 0.0225(13) 0.0097(12) 0.0081(11) -0.0011(12)
C27D 0.020(2) 0.008(5) 0.0211(15) 0.005(3) 0.0074(14) 0.003(3)
C28D 0.0265(18) 0.023(3) 0.0238(17) 0.010(2) 0.0086(14) 0.008(2)
C29D 0.030(2) 0.031(2) 0.0305(19) 0.0146(18) 0.0192(16) 0.0158(19)
C30D 0.0212(18) 0.030(2) 0.037(2) 0.016(2) 0.0132(16) 0.0111(18)
C31D 0.0223(16) 0.020(3) 0.0251(16) 0.010(3) 0.0063(13) 0.004(2)
Pd1B 0.01799(10) 0.02222(10) 0.02509(11) 0.01564(8) 0.00527(8) 0.00627(8)
O2B 0.0212(9) 0.0214(9) 0.0335(10) 0.0136(8) 0.0018(7) 0.0076(7)
C3B 0.0238(13) 0.0220(13) 0.0267(13) 0.0102(11) 0.0074(10) 0.0113(11)
O4B 0.0336(11) 0.0239(10) 0.0560(13) 0.0221(9) 0.0097(10) 0.0158(9)
C5B 0.0264(15) 0.0180(13) 0.0525(18) 0.0138(13) 0.0000(13) 0.0052(11)
F6B 0.0305(10) 0.0495(12) 0.0946(16) 0.0167(11) 0.0173(10) 0.0229(9)
F7B 0.0283(9) 0.0281(9) 0.0943(15) 0.0291(10) -0.0031(9) 0.0005(8)
F8B 0.0516(12) 0.0471(11) 0.0673(13) 0.0353(10) -0.0203(10) 0.0023(9)
N9B 0.0184(11) 0.0344(12) 0.0271(11) 0.0208(10) 0.0062(9) 0.0088(9)
C10B 0.0299(15) 0.0417(17) 0.0408(16) 0.0300(14) 0.0155(12) 0.0181(13)
C11B 0.0381(17) 0.0442(18) 0.0475(18) 0.0279(15) 0.0206(14) 0.0241(15)
C12B 0.052(2) 0.0451(19) 0.0490(19) 0.0249(16) 0.0330(16) 0.0253(16)
C13B 0.0433(17) 0.0388(17) 0.0380(16) 0.0252(14) 0.0229(14) 0.0148(14)
C14B 0.0183(12) 0.0326(14) 0.0274(13) 0.0191(12) 0.0069(10) 0.0058(11)
C15B 0.0188(12) 0.0321(14) 0.0269(13) 0.0186(11) 0.0088(10) 0.0046(11)
C16B 0.0258(14) 0.0339(15) 0.0271(14) 0.0166(12) 0.0079(11) 0.0083(12)
C17B 0.0314(15) 0.0417(17) 0.0401(16) 0.0288(14) 0.0116(13) 0.0119(13)
C18B 0.0385(17) 0.0304(15) 0.0466(18) 0.0200(14) 0.0181(14) 0.0050(13)
C19B 0.0473(19) 0.0327(16) 0.0266(15) 0.0085(12) 0.0098(13) -0.0084(14)
C20B 0.0331(16) 0.0386(16) 0.0286(14) 0.0213(13) 0.0063(12) -0.0035(13)
N21B 0.0234(11) 0.0209(11) 0.0262(11) 0.0033(9) 0.0036(9) 0.0097(9)
C22B 0.025(2) 0.021(3) 0.0270(18) 0.0112(19) 0.0086(15) 0.010(2)
C23B 0.0258(19) 0.028(2) 0.033(2) 0.0134(18) 0.0164(16) 0.0138(18)
C24B 0.036(2) 0.034(3) 0.0262(19) 0.012(2) 0.0182(16) 0.012(2)
C25B 0.0315(16) 0.016(6) 0.0264(17) 0.006(3) 0.0064(13) 0.016(3)
C26B 0.0249(13) 0.0159(12) 0.0285(13) 0.0112(10) 0.0073(10) 0.0082(10)
C22C 0.025(2) 0.021(3) 0.0270(18) 0.0112(19) 0.0086(15) 0.010(2)
C23C 0.0258(19) 0.028(2) 0.033(2) 0.0134(18) 0.0164(16) 0.0138(18)
C24C 0.036(2) 0.034(3) 0.0262(19) 0.012(2) 0.0182(16) 0.012(2)
C25C 0.0315(16) 0.016(6) 0.0264(17) 0.006(3) 0.0064(13) 0.016(3)
C27B 0.026(3) 0.011(4) 0.024(3) 0.013(3) 0.011(2) 0.011(4)
C28B 0.025(3) 0.030(3) 0.021(3) 0.009(3) 0.005(2) 0.012(3)
C29B 0.0245(19) 0.032(2) 0.029(2) 0.0129(18) 0.0007(15) 0.0108(18)
C30B 0.0208(18) 0.033(2) 0.032(2) 0.0158(18) 0.0082(15) 0.0121(17)
C31B 0.0236(19) 0.030(3) 0.025(2) 0.015(3) 0.0094(16) 0.011(3)
C32B 0.0249(14) 0.073(2) 0.0302(15) 0.0355(15) 0.0083(12) 0.0187(15)
C27C 0.017(3) 0.013(5) 0.031(4) 0.016(4) 0.007(3) 0.004(4)
C28C 0.032(3) 0.020(3) 0.017(3) 0.007(2) 0.003(2) 0.005(3)
C29C 0.0245(19) 0.032(2) 0.029(2) 0.0129(18) 0.0007(15) 0.0108(18)
C30C 0.0208(18) 0.033(2) 0.032(2) 0.0158(18) 0.0082(15) 0.0121(17)
C31C 0.0236(19) 0.030(3) 0.025(2) 0.015(3) 0.0094(16) 0.011(3)

loop_
_atom_type_symbol
_atom_type_description
_atom_type_scat_dispersion_real
_atom_type_scat_dispersion_imag
_atom_type_scat_source
C C 0.0033 0.0016 'International Tables Vol C Tables 4.2.6.8 and 6.1.1.4'
H H 0.0000 0.0000 'International Tables Vol C Tables 4.2.6.8 and 6.1.1.4'
N N 0.0061 0.0033 'International Tables Vol C Tables 4.2.6.8 and 6.1.1.4'
O O 0.0106 0.0060 'International Tables Vol C Tables 4.2.6.8 and 6.1.1.4'
F F 0.0171 0.0103 'International Tables Vol C Tables 4.2.6.8 and 6.1.1.4'
Pd Pd -0.9988 1.0072 'International Tables Vol C Tables 4.2.6.8 and 6.1.1.4'

loop_
_geom_angle_atom_site_label_1
_geom_angle_atom_site_label_2
_geom_angle_atom_site_label_3
_geom_angle
C32A Pd1A N21A 81.20(10)
C32A Pd1A N9A 92.47(9)
N21A Pd1A N9A 173.65(8)
C32A Pd1A O2A 173.59(9)
N21A Pd1A O2A 92.60(8)
N9A Pd1A O2A 93.74(7)
C3A O2A Pd1A 118.29(16)
O4A C3A O2A 129.9(2)
O4A C3A C5A 117.9(2)
O2A C3A C5A 112.1(2)
F6D C5A F7A 70.0(4)
F6D C5A F8A 114.9(8)
F7A C5A F8A 115.7(10)
F6D C5A F8D 127.3(11)
F7A C5A F8D 109.1(13)
F8A C5A F8D 15.3(13)
F6D C5A F7D 104.1(5)
F7A C5A F7D 34.2(3)
F8A C5A F7D 99.3(8)
F8D C5A F7D 86.8(11)
F6D C5A F6A 38.0(4)
F7A C5A F6A 106.3(4)
F8A C5A F6A 89.2(6)
F8D C5A F6A 104.5(9)
F7D C5A F6A 138.7(4)
F6D C5A C3A 114.9(4)
F7A C5A C3A 118.2(4)
F8A C5A C3A 115.4(10)
F8D C5A C3A 111.0(13)
F7D C5A C3A 105.7(4)
F6A C5A C3A 106.8(3)
C10A N9A C14A 118.6(2)
C10A N9A Pd1A 117.55(16)
C14A N9A Pd1A 122.74(15)
N9A C10A C11A 122.7(2)
N9A C10A H10A 118.7
C11A C10A H10A 118.7
C10A C11A C12A 118.9(2)
C10A C11A H11A 120.5
C12A C11A H11A 120.5
C13A C12A C11A 118.8(2)
C13A C12A H12A 120.6
C11A C12A H12A 120.6
C12A C13A C14A 120.1(2)
C12A C13A H13A 119.9
C14A C13A H13A 119.9
N9A C14A C13A 120.8(2)
N9A C14A C15A 118.4(2)
C13A C14A C15A 120.8(2)
C16A C15A C20A 119.5(2)
C16A C15A C14A 119.6(2)
C20A C15A C14A 120.9(2)
C15A C16A C17A 120.0(2)
C15A C16A H16A 120.0
C17A C16A H16A 120.0
C18A C17A C16A 120.3(2)
C18A C17A H17A 119.8
C16A C17A H17A 119.8
C17A C18A C19A 119.9(2)
C17A C18A H18A 120.0
C19A C18A H18A 120.0
C20A C19A C18A 120.4(2)
C20A C19A H19A 119.8
C18A C19A H19A 119.8
C19A C20A C15A 119.9(2)
C19A C20A H20A 120.1
C15A C20A H20A 120.1
C22A N21A C26A 116.6(3)
C22A N21A C22D 29.4(3)
C26A N21A C22D 119.9(3)
C22A N21A Pd1A 123.9(3)
C26A N21A Pd1A 116.30(17)
C22D N21A Pd1A 122.3(2)
N21A C22A C23A 121.4(5)
N21A C22A H22A 119.3
C23A C22A H22A 119.3
C24A C23A C22A 120.6(5)
C24A C23A H23A 119.7
C22A C23A H23A 119.7
C25A C24A C23A 117.7(5)
C25A C24A H24A 121.1
C23A C24A H24A 121.1
C24A C25A C26A 120.6(4)
C24A C25A H25A 119.7
C26A C25A H25A 119.7
C27A C26A N21A 112.1(5)
C27A C26A C25A 126.6(6)
N21A C26A C25A 120.7(2)
C27A C26A C27D 13.7(8)
N21A C26A C27D 112.9(5)
C25A C26A C27D 126.1(5)
C23D C22D N21A 121.1(5)
C23D C22D H22B 119.4
N21A C22D H22B 119.4
C22D C23D C24D 118.8(5)
C22D C23D H23B 120.6
C24D C23D H23B 120.6
C23D C24D H24B 119.8
C26A C27A C28A 121.2(9)
C26A C27A C32A 119.6(9)
C28A C27A C32A 118.5(9)
C29A C28A C27A 119.6(7)
C29A C28A H28A 120.2
C27A C28A H28A 120.2
C30A C29A C28A 119.5(5)
C30A C29A H29A 120.3
C28A C29A H29A 120.3
C29A C30A C31A 121.3(5)
C29A C30A H30A 119.3
C31A C30A H30A 119.3
C32A C31A C30A 120.4(6)
C32A C31A H31A 119.8
C30A C31A H31A 119.8
C31A C32A C27D 114.1(7)
C31A C32A C27A 118.6(6)
C27D C32A C27A 16.1(6)
C31A C32A C31D 24.1(3)
C27D C32A C31D 112.2(6)
C27A C32A C31D 123.2(6)
C31A C32A Pd1A 128.7(3)
C27D C32A Pd1A 117.1(6)
C27A C32A Pd1A 109.8(5)
C31D C32A Pd1A 126.1(3)
C28D C27D C32A 124.0(11)
C28D C27D C26A 125.8(10)
C32A C27D C26A 109.9(8)
C29D C28D C27D 121.2(8)
C29D C28D H28B 119.4
C27D C28D H28B 119.4
C30D C29D C28D 119.4(5)
C30D C29D H29B 120.3
C28D C29D H29B 120.3
C29D C30D C31D 120.8(5)
C29D C30D H30B 119.6
C31D C30D H30B 119.6
C30D C31D C32A 121.4(5)
C30D C31D H31B 119.3
C32A C31D H31B 119.3
C32B Pd1B N21B 81.23(10)
C32B Pd1B N9B 93.33(10)
N21B Pd1B N9B 173.77(8)
C32B Pd1B O2B 174.59(9)
N21B Pd1B O2B 93.58(8)
N9B Pd1B O2B 91.78(7)
C3B O2B Pd1B 116.92(15)
O4B C3B O2B 130.0(2)
O4B C3B C5B 117.7(2)
O2B C3B C5B 112.3(2)
F7B C5B F6B 107.5(3)
F7B C5B F8B 106.9(2)
F6B C5B F8B 105.6(2)
F7B C5B C3B 113.5(2)
F6B C5B C3B 111.0(2)
F8B C5B C3B 111.8(2)
C10B N9B C14B 118.5(2)
C10B N9B Pd1B 112.97(16)
C14B N9B Pd1B 128.50(18)
N9B C10B C11B 122.9(2)
N9B C10B H10B 118.6
C11B C10B H10B 118.6
C10B C11B C12B 119.3(3)
C10B C11B H11B 120.4
C12B C11B H11B 120.4
C13B C12B C11B 118.1(3)
C13B C12B H12B 120.9
C11B C12B H12B 120.9
C12B C13B C14B 121.1(3)
C12B C13B H13B 119.4
C14B C13B H13B 119.4
N9B C14B C13B 120.0(2)
N9B C14B C15B 120.3(2)
C13B C14B C15B 119.6(2)
C20B C15B C16B 117.8(2)
C20B C15B C14B 122.5(2)
C16B C15B C14B 119.4(2)
C17B C16B C15B 120.7(3)
C17B C16B H16B 119.7
C15B C16B H16B 119.7
C18B C17B C16B 120.8(3)
C18B C17B H17B 119.6
C16B C17B H17B 119.6
C17B C18B C19B 118.9(3)
C17B C18B H18B 120.5
C19B C18B H18B 120.5
C18B C19B C20B 120.9(3)
C18B C19B H19B 119.5
C20B C19B H19B 119.5
C19B C20B C15B 120.8(3)
C19B C20B H20B 119.6
C15B C20B H20B 119.6
C22B N21B C26B 122.7(3)
C22B N21B C22C 29.0(3)
C26B N21B C22C 114.2(3)
C22B N21B Pd1B 120.0(3)
C26B N21B Pd1B 115.94(16)
C22C N21B Pd1B 126.8(3)
N21B C22B C23B 118.0(5)
N21B C22B H22C 121.0
C23B C22B H22C 121.0
C22B C23B C24B 119.0(5)
C22B C23B H23C 120.5
C24B C23B H23C 120.5
C25B C24B C23B 121.4(8)
C25B C24B H24C 119.3
C23B C24B H24C 119.3
C24B C25B C26B 119.4(11)
C24B C25B H25C 120.3
C26B C25B H25C 120.3
N21B C26B C25B 118.7(7)
N21B C26B C25C 123.4(7)
C25B C26B C25C 15.4(9)
N21B C26B C27B 114.1(4)
C25B C26B C27B 124.4(8)
C25C C26B C27B 122.5(8)
N21B C26B C27C 111.4(5)
C25B C26B C27C 129.9(8)
C25C C26B C27C 122.7(7)
C27B C26B C27C 17.3(4)
C23C C22C N21B 125.5(5)
C23C C22C H22D 117.3
N21B C22C H22D 117.3
C22C C23C C24C 118.9(5)
C22C C23C H23D 120.5
C24C C23C H23D 120.5
C23C C24C C25C 117.7(8)
C23C C24C H24D 121.1
C25C C24C H24D 121.1
C26B C25C C24C 119.8(12)
C26B C25C H25D 120.1
C24C C25C H25D 120.1
C28B C27B C26B 125.3(7)
C28B C27B C32B 121.7(8)
C26B C27B C32B 112.4(7)
C29B C28B C27B 119.2(6)
C29B C28B H28C 120.4
C27B C28B H28C 120.4
C30B C29B C28B 119.7(5)
C30B C29B H29C 120.1
C28B C29B H29C 120.1
C29B C30B C31B 120.8(5)
C29B C30B H30C 119.6
C31B C30B H30C 119.6
C32B C31B C30B 123.2(5)
C32B C31B H31C 118.4
C30B C31B H31C 118.4
C27C C32B C31B 117.3(6)
C27C C32B C27B 17.6(4)
C31B C32B C27B 113.6(5)
C27C C32B C31C 115.8(5)
C31B C32B C31C 28.6(3)
C27B C32B C31C 121.7(5)
C27C C32B Pd1B 114.1(5)
C31B C32B Pd1B 128.3(3)
C27B C32B Pd1B 113.5(5)
C31C C32B Pd1B 124.1(3)
C28C C27C C32B 122.2(9)
C28C C27C C26B 122.1(8)
C32B C27C C26B 114.3(7)
C27C C28C C29C 120.0(7)
C27C C28C H28D 120.0
C29C C28C H28D 120.0
C30C C29C C28C 120.3(5)
C30C C29C H29D 119.8
C28C C29C H29D 119.8
C29C C30C C31C 120.6(5)
C29C C30C H30D 119.7
C31C C30C H30D 119.7
C30C C31C C32B 118.2(5)
C30C C31C H31D 120.9
C32B C31C H31D 120.9

loop_
_geom_bond_atom_site_label_1
_geom_bond_atom_site_label_2
_geom_bond_distance
Pd1A C32A 1.969(3)
Pd1A N21A 2.012(2)
Pd1A N9A 2.0500(19)
Pd1A O2A 2.1528(17)
O2A C3A 1.266(3)
C3A O4A 1.221(3)
C3A C5A 1.534(4)
C5A F6D 1.245(6)
C5A F7A 1.270(6)
C5A F8A 1.323(10)
C5A F8D 1.331(10)
C5A F7D 1.434(7)
C5A F6A 1.468(6)
N9A C10A 1.351(3)
N9A C14A 1.359(3)
C10A C11A 1.380(3)
C10A H10A 0.9500
C11A C12A 1.383(4)
C11A H11A 0.9500
C12A C13A 1.383(3)
C12A H12A 0.9500
C13A C14A 1.389(3)
C13A H13A 0.9500
C14A C15A 1.490(3)
C15A C16A 1.391(3)
C15A C20A 1.398(3)
C16A C17A 1.393(3)
C16A H16A 0.9500
C17A C18A 1.375(4)
C17A H17A 0.9500
C18A C19A 1.390(4)
C18A H18A 0.9500
C19A C20A 1.384(3)
C19A H19A 0.9500
C20A H20A 0.9500
N21A C22A 1.287(6)
N21A C26A 1.360(3)
N21A C22D 1.476(6)
C22A C23A 1.378(7)
C22A H22A 0.9500
C23A C24A 1.374(8)
C23A H23A 0.9500
C24A C25A 1.272(7)
C24A H24A 0.9500
C25A C26A 1.389(3)
C25A H25A 0.9500
C26A C27A 1.349(14)
C26A C27D 1.557(14)
C22D C23D 1.373(7)
C22D H22B 0.9500
C23D C24D 1.391(8)
C23D H23B 0.9500
C24D H24B 0.9500
C27A C28A 1.406(13)
C27A C32A 1.457(12)
C28A C29A 1.385(7)
C28A H28A 0.9500
C29A C30A 1.379(7)
C29A H29A 0.9500
C30A C31A 1.395(8)
C30A H30A 0.9500
C31A C32A 1.327(7)
C31A H31A 0.9500
C32A C27D 1.403(14)
C32A C31D 1.511(7)
C27D C28D 1.386(14)
C28D C29D 1.382(8)
C28D H28B 0.9500
C29D C30D 1.380(7)
C29D H29B 0.9500
C30D C31D 1.393(8)
C30D H30B 0.9500
C31D H31B 0.9500
Pd1B C32B 1.970(3)
Pd1B N21B 2.013(2)
Pd1B N9B 2.054(2)
Pd1B O2B 2.1413(17)
O2B C3B 1.264(3)
C3B O4B 1.226(3)
C3B C5B 1.545(4)
C5B F7B 1.327(3)
C5B F6B 1.333(3)
C5B F8B 1.338(3)
N9B C10B 1.355(3)
N9B C14B 1.358(3)
C10B C11B 1.365(4)
C10B H10B 0.9500
C11B C12B 1.382(4)
C11B H11B 0.9500
C12B C13B 1.375(4)
C12B H12B 0.9500
C13B C14B 1.388(4)
C13B H13B 0.9500
C14B C15B 1.494(4)
C15B C20B 1.392(4)
C15B C16B 1.401(3)
C16B C17B 1.384(4)
C16B H16B 0.9500
C17B C18B 1.379(4)
C17B H17B 0.9500
C18B C19B 1.380(4)
C18B H18B 0.9500
C19B C20B 1.383(4)
C19B H19B 0.9500
C20B H20B 0.9500
N21B C22B 1.327(6)
N21B C26B 1.359(3)
N21B C22C 1.411(6)
C22B C23B 1.379(7)
C22B H22C 0.9500
C23B C24B 1.381(7)
C23B H23C 0.9500
C24B C25B 1.325(14)
C24B H24C 0.9500
C25B C26B 1.367(14)
C25B H25C 0.9500
C26B C25C 1.422(15)
C26B C27B 1.435(11)
C26B C27C 1.509(12)
C22C C23C 1.389(8)
C22C H22D 0.9500
C23C C24C 1.390(8)
C23C H23D 0.9500
C24C C25C 1.426(17)
C24C H24D 0.9500
C25C H25D 0.9500
C27B C28B 1.400(11)
C27B C32B 1.478(10)
C28B C29B 1.387(7)
C28B H28C 0.9500
C29B C30B 1.379(6)
C29B H29C 0.9500
C30B C31B 1.399(7)
C30B H30C 0.9500
C31B C32B 1.373(6)
C31B H31C 0.9500
C32B C27C 1.371(12)
C32B C31C 1.490(7)
C27C C28C 1.369(12)
C28C C29C 1.390(8)
C28C H28D 0.9500
C29C C30C 1.378(7)
C29C H29D 0.9500
C30C C31C 1.391(8)
C30C H30D 0.9500
C31C H31D 0.9500

loop_
_geom_torsion_atom_site_label_1
_geom_torsion_atom_site_label_2
_geom_torsion_atom_site_label_3
_geom_torsion_atom_site_label_4
_geom_torsion
C32A Pd1A O2A C3A -92.7(9)
N21A Pd1A O2A C3A -107.50(18)
N9A Pd1A O2A C3A 72.79(18)
Pd1A O2A C3A O4A -10.8(4)
Pd1A O2A C3A C5A 168.32(18)
O4A C3A C5A F6D -80.2(6)
O2A C3A C5A F6D 100.5(5)
O4A C3A C5A F7A -0.5(6)
O2A C3A C5A F7A -179.7(5)
O4A C3A C5A F8A 142.5(7)
O2A C3A C5A F8A -36.7(7)
O4A C3A C5A F8D 126.6(10)
O2A C3A C5A F8D -52.7(10)
O4A C3A C5A F7D 34.0(5)
O2A C3A C5A F7D -145.2(4)
O4A C3A C5A F6A -120.2(3)
O2A C3A C5A F6A 60.6(4)
C32A Pd1A N9A C10A 85.91(18)
N21A Pd1A N9A C10A 90.1(7)
O2A Pd1A N9A C10A -92.49(17)
C32A Pd1A N9A C14A -81.96(19)
N21A Pd1A N9A C14A -77.8(8)
O2A Pd1A N9A C14A 99.64(18)
C14A N9A C10A C11A 3.4(3)
Pd1A N9A C10A C11A -164.95(18)
N9A C10A C11A C12A -1.7(4)
C10A C11A C12A C13A -1.1(4)
C11A C12A C13A C14A 2.1(4)
C10A N9A C14A C13A -2.4(3)
Pd1A N9A C14A C13A 165.37(17)
C10A N9A C14A C15A 177.3(2)
Pd1A N9A C14A C15A -15.0(3)
C12A C13A C14A N9A -0.3(4)
C12A C13A C14A C15A -180.0(2)
N9A C14A C15A C16A 133.0(2)
C13A C14A C15A C16A -47.4(3)
N9A C14A C15A C20A -50.0(3)
C13A C14A C15A C20A 129.7(2)
C20A C15A C16A C17A 1.1(4)
C14A C15A C16A C17A 178.2(2)
C15A C16A C17A C18A -1.2(4)
C16A C17A C18A C19A 0.0(4)
C17A C18A C19A C20A 1.3(4)
C18A C19A C20A C15A -1.3(4)
C16A C15A C20A C19A 0.1(3)
C14A C15A C20A C19A -177.0(2)
C32A Pd1A N21A C22A 158.4(4)
N9A Pd1A N21A C22A 154.1(7)
O2A Pd1A N21A C22A -23.3(4)
C32A Pd1A N21A C26A -0.71(19)
N9A Pd1A N21A C26A -4.9(8)
O2A Pd1A N21A C26A 177.64(18)
C32A Pd1A N21A C22D -166.4(3)
N9A Pd1A N21A C22D -170.7(7)
O2A Pd1A N21A C22D 11.9(3)
C26A N21A C22A C23A -12.0(7)
C22D N21A C22A C23A 92.2(9)
Pd1A N21A C22A C23A -171.0(4)
N21A C22A C23A C24A 5.8(8)
C22A C23A C24A C25A -4.2(8)
C23A C24A C25A C26A 9.4(7)
C22A N21A C26A C27A -154.1(6)
C22D N21A C26A C27A 172.7(5)
Pd1A N21A C26A C27A 6.6(5)
C22A N21A C26A C25A 17.1(4)
C22D N21A C26A C25A -16.1(4)
Pd1A N21A C26A C25A 177.78(19)
C22A N21A C26A C27D -168.9(6)
C22D N21A C26A C27D 157.8(6)
Pd1A N21A C26A C27D -8.2(5)
C24A C25A C26A C27A 153.4(6)
C24A C25A C26A N21A -16.4(5)
C24A C25A C26A C27D 170.4(7)
C22A N21A C22D C23D -80.6(8)
C26A N21A C22D C23D 11.3(6)
Pd1A N21A C22D C23D 176.6(4)
N21A C22D C23D C24D -3.6(8)
N21A C26A C27A C28A 178.4(6)
C25A C26A C27A C28A 7.8(11)
C27D C26A C27A C28A -85(4)
N21A C26A C27A C32A -11.4(9)
C25A C26A C27A C32A 178.0(4)
C27D C26A C27A C32A 85(4)
C26A C27A C28A C29A 178.3(6)
C32A C27A C28A C29A 8.0(11)
C27A C28A C29A C30A -0.6(9)
C28A C29A C30A C31A 1.0(8)
C29A C30A C31A C32A -9.7(8)
C30A C31A C32A C27D -0.1(8)
C30A C31A C32A C27A 17.2(8)
C30A C31A C32A C31D -90.9(13)
C30A C31A C32A Pd1A 175.8(4)
C26A C27A C32A C31A 173.1(6)
C28A C27A C32A C31A -16.5(10)
C26A C27A C32A C27D -109(5)
C28A C27A C32A C27D 61(4)
C26A C27A C32A C31D -159.2(5)
C28A C27A C32A C31D 11.3(11)
C26A C27A C32A Pd1A 10.7(9)
C28A C27A C32A Pd1A -178.9(6)
N21A Pd1A C32A C31A -165.0(4)
N9A Pd1A C32A C31A 14.6(4)
O2A Pd1A C32A C31A -180(20)
N21A Pd1A C32A C27D 10.9(5)
N9A Pd1A C32A C27D -169.6(5)
O2A Pd1A C32A C27D -4.1(11)
N21A Pd1A C32A C27A -4.8(5)
N9A Pd1A C32A C27A 174.7(5)
O2A Pd1A C32A C27A -19.8(11)
N21A Pd1A C32A C31D 164.7(3)
N9A Pd1A C32A C31D -15.8(3)
O2A Pd1A C32A C31D 149.8(8)
C31A C32A C27D C28D -14.6(11)
C27A C32A C27D C28D -124(5)
C31D C32A C27D C28D 11.6(12)
Pd1A C32A C27D C28D 169.0(7)
C31A C32A C27D C26A 159.1(6)
C27A C32A C27D C26A 49(4)
C31D C32A C27D C26A -174.7(5)
Pd1A C32A C27D C26A -17.4(9)
C27A C26A C27D C28D 100(4)
N21A C26A C27D C28D -170.3(8)
C25A C26A C27D C28D 3.3(13)
C27A C26A C27D C32A -73(4)
N21A C26A C27D C32A 16.2(9)
C25A C26A C27D C32A -170.2(4)
C32A C27D C28D C29D -8.8(13)
C26A C27D C28D C29D 178.5(7)
C27D C28D C29D C30D 2.2(10)
C28D C29D C30D C31D -0.1(9)
C29D C30D C31D C32A 3.9(8)
C31A C32A C31D C30D 90.6(13)
C27D C32A C31D C30D -9.1(8)
C27A C32A C31D C30D 4.2(9)
Pd1A C32A C31D C30D -164.1(4)
C32B Pd1B O2B C3B 78.2(12)
N21B Pd1B O2B C3B 94.21(18)
N9B Pd1B O2B C3B -82.60(18)
Pd1B O2B C3B O4B 6.0(4)
Pd1B O2B C3B C5B -172.31(17)
O4B C3B C5B F7B 1.2(4)
O2B C3B C5B F7B 179.8(2)
O4B C3B C5B F6B -120.1(3)
O2B C3B C5B F6B 58.5(3)
O4B C3B C5B F8B 122.2(3)
O2B C3B C5B F8B -59.2(3)
C32B Pd1B N9B C10B -80.0(2)
N21B Pd1B N9B C10B -51.0(9)
O2B Pd1B N9B C10B 98.23(18)
C32B Pd1B N9B C14B 99.5(2)
N21B Pd1B N9B C14B 128.4(7)
O2B Pd1B N9B C14B -82.3(2)
C14B N9B C10B C11B -0.4(4)
Pd1B N9B C10B C11B 179.2(2)
N9B C10B C11B C12B 1.5(5)
C10B C11B C12B C13B -1.5(5)
C11B C12B C13B C14B 0.5(5)
C10B N9B C14B C13B -0.7(4)
Pd1B N9B C14B C13B 179.89(19)
C10B N9B C14B C15B 177.7(2)
Pd1B N9B C14B C15B -1.8(3)
C12B C13B C14B N9B 0.6(4)
C12B C13B C14B C15B -177.8(3)
N9B C14B C15B C20B -40.1(4)
C13B C14B C15B C20B 138.3(3)
N9B C14B C15B C16B 145.8(2)
C13B C14B C15B C16B -35.8(4)
C20B C15B C16B C17B -0.4(4)
C14B C15B C16B C17B 174.0(2)
C15B C16B C17B C18B 1.2(4)
C16B C17B C18B C19B -1.0(4)
C17B C18B C19B C20B 0.0(5)
C18B C19B C20B C15B 0.9(5)
C16B C15B C20B C19B -0.7(4)
C14B C15B C20B C19B -174.8(3)
C32B Pd1B N21B C22B -162.1(3)
N9B Pd1B N21B C22B 168.7(7)
O2B Pd1B N21B C22B 19.4(3)
C32B Pd1B N21B C26B 4.99(19)
N9B Pd1B N21B C26B -24.3(9)
O2B Pd1B N21B C26B -173.50(17)
C32B Pd1B N21B C22C 164.0(3)
N9B Pd1B N21B C22C 134.7(8)
O2B Pd1B N21B C22C -14.5(3)
C26B N21B C22B C23B 9.3(6)
C22C N21B C22B C23B -71.7(8)
Pd1B N21B C22B C23B 175.5(4)
N21B C22B C23B C24B -3.0(8)
C22B C23B C24B C25B -2.6(11)
C23B C24B C25B C26B 2.1(15)
C22B N21B C26B C25B -9.9(8)
C22C N21B C26B C25B 21.7(7)
Pd1B N21B C26B C25B -176.6(7)
C22B N21B C26B C25C -27.0(8)
C22C N21B C26B C25C 4.7(7)
Pd1B N21B C26B C25C 166.4(6)
C22B N21B C26B C27B 151.9(4)
C22C N21B C26B C27B -176.4(4)
Pd1B N21B C26B C27B -14.7(4)
C22B N21B C26B C27C 170.4(5)
C22C N21B C26B C27C -157.9(4)
Pd1B N21B C26B C27C 3.8(4)
C24B C25B C26B N21B 3.9(14)
C24B C25B C26B C25C 116(6)
C24B C25B C26B C27B -155.9(9)
C24B C25B C26B C27C -176.5(8)
C22B N21B C22C C23C 106.5(11)
C26B N21B C22C C23C -7.9(7)
Pd1B N21B C22C C23C -167.2(4)
N21B C22C C23C C24C 5.0(8)
C22C C23C C24C C25C 1.2(10)
N21B C26B C25C C24C 0.9(13)
C25B C26B C25C C24C -76(5)
C27B C26B C25C C24C -177.9(7)
C27C C26B C25C C24C 161.6(7)
C23C C24C C25C C26B -4.0(13)
N21B C26B C27B C28B -169.4(5)
C25B C26B C27B C28B -8.8(10)
C25C C26B C27B C28B 9.5(10)
C27C C26B C27B C28B 106(3)
N21B C26B C27B C32B 18.9(6)
C25B C26B C27B C32B 179.6(6)
C25C C26B C27B C32B -162.1(7)
C27C C26B C27B C32B -66(2)
C26B C27B C28B C29B 179.3(5)
C32B C27B C28B C29B -9.8(9)
C27B C28B C29B C30B 2.1(9)
C28B C29B C30B C31B -0.7(8)
C29B C30B C31B C32B 7.6(8)
C30B C31B C32B C27C 4.9(8)
C30B C31B C32B C27B -14.1(7)
C30B C31B C32B C31C 99.3(10)
C30B C31B C32B Pd1B -168.1(4)
C28B C27B C32B C27C -91(3)
C26B C27B C32B C27C 81(3)
C28B C27B C32B C31B 15.3(8)
C26B C27B C32B C31B -172.7(4)
C28B C27B C32B C31C -15.7(8)
C26B C27B C32B C31C 156.2(4)
C28B C27B C32B Pd1B 173.3(5)
C26B C27B C32B Pd1B -14.7(6)
N21B Pd1B C32B C27C -13.6(4)
N9B Pd1B C32B C27C 163.3(4)
O2B Pd1B C32B C27C 2.5(13)
N21B Pd1B C32B C31B 159.5(4)
N9B Pd1B C32B C31B -23.5(4)
O2B Pd1B C32B C31B 175.7(9)
N21B Pd1B C32B C27B 5.6(3)
N9B Pd1B C32B C27B -177.5(3)
O2B Pd1B C32B C27B 21.7(13)
N21B Pd1B C32B C31C -165.2(4)
N9B Pd1B C32B C31C 11.8(4)
O2B Pd1B C32B C31C -149.0(10)
C31B C32B C27C C28C 12.4(9)
C27B C32B C27C C28C 94(3)
C31C C32B C27C C28C -19.6(9)
Pd1B C32B C27C C28C -173.6(5)
C31B C32B C27C C26B -154.4(5)
C27B C32B C27C C26B -72(3)
C31C C32B C27C C26B 173.6(4)
Pd1B C32B C27C C26B 19.6(6)
N21B C26B C27C C28C 178.0(5)
C25B C26B C27C C28C -1.6(11)
C25C C26B C27C C28C 15.3(11)
C27B C26B C27C C28C -80(3)
N21B C26B C27C C32B -15.2(6)
C25B C26B C27C C32B 165.2(8)
C25C C26B C27C C32B -177.9(8)
C27B C26B C27C C32B 87(2)
C32B C27C C28C C29C 10.7(10)
C26B C27C C28C C29C 176.6(6)
C27C C28C C29C C30C 0.2(9)
C28C C29C C30C C31C -0.6(9)
C29C C30C C31C C32B -8.8(8)
C27C C32B C31C C30C 18.4(7)
C31B C32B C31C C30C -81.7(9)
C27B C32B C31C C30C -0.5(8)
Pd1B C32B C31C C30C 169.5(4)
